data_7714044
loop_
_publ_author_name
'Yang, Ai-Ai'
'Cui, Jian-Peng'
'Liu, Yu'
'Zhang, Xiao-Sa'
'Sun, Ze-Bang'
'Luo, Nan'
'Li, Wenze'
'Luan, Jian'

_publ_section_title
;
 Fabrication of bimetallic-doped materials derived from a Cu-based complex
 for enhanced dye adsorption and iodine capture
;
_journal_name_full 'Dalton Transactions'
_journal_paper_doi 10.1039/D3DT02749J
_journal_year 2023
_chemical_formula_sum 'C42 H56 Cu3 N4 O17'
_chemical_formula_weight 1079.53
_space_group_IT_number 2
_space_group_name_Hall '-P 1'
_space_group_name_H-M_alt 'P -1'
_symmetry_cell_setting triclinic
_symmetry_space_group_name_H-M 'P -1'
_atom_sites_solution_hydrogens geom
_atom_sites_solution_primary direct
_atom_sites_solution_secondary difmap
_audit_creation_method SHELXL-97
_audit_update_record
;
2023-07-25 deposited with the CCDC.	2023-09-22 downloaded from the CCDC.
;
_cell_angle_alpha 91.547(2)
_cell_angle_beta 102.134(2)
_cell_angle_gamma 103.580(2)
_cell_formula_units_Z 2
_cell_length_a 8.4837(5)
_cell_length_b 16.7324(11)
_cell_length_c 17.3768(9)
_cell_measurement_reflns_used 47959
_cell_measurement_temperature 296(2)
_cell_measurement_theta_max 25.72
_cell_measurement_theta_min 1.67
_cell_volume 2336.6(2)
_computing_cell_refinement 'SMART (Bruker, 2001)'
_computing_data_collection 'SMART (Bruker, 2001)'
_computing_data_reduction 'SAINT+ (Bruker, 1999)'
_computing_molecular_graphics 'PLATON (Spek, 2003)'
_computing_publication_material 'SHELXTL (1998)'
_computing_structure_refinement 'SHELXL-97 (Sheldrick, 2008)'
_computing_structure_solution 'SHELXS-97 (Sheldrick, 2008)'
_diffrn_ambient_temperature 296(2)
_diffrn_measured_fraction_theta_full 0.997
_diffrn_measured_fraction_theta_max 0.997
_diffrn_measurement_device_type 'CCD area detector'
_diffrn_measurement_method 'phi and omega scans'
_diffrn_radiation_monochromator graphite
_diffrn_radiation_source 'fine-focus sealed tube'
_diffrn_radiation_type MoK\a
_diffrn_radiation_wavelength 0.71073
_diffrn_reflns_av_R_equivalents 0.0864
_diffrn_reflns_av_sigmaI/netI 0.0603
_diffrn_reflns_limit_h_max 10
_diffrn_reflns_limit_h_min -10
_diffrn_reflns_limit_k_max 20
_diffrn_reflns_limit_k_min -20
_diffrn_reflns_limit_l_max 21
_diffrn_reflns_limit_l_min -21
_diffrn_reflns_number 47888
_diffrn_reflns_theta_full 25.72
_diffrn_reflns_theta_max 25.72
_diffrn_reflns_theta_min 1.67
_exptl_absorpt_coefficient_mu 1.428
_exptl_absorpt_correction_T_max 0.879
_exptl_absorpt_correction_T_min 0.855
_exptl_absorpt_correction_type multi-scan
_exptl_absorpt_process_details SADABS
_exptl_crystal_colour GREEN
_exptl_crystal_density_diffrn 1.534
_exptl_crystal_density_method 'not measured'
_exptl_crystal_description BLOCK
_exptl_crystal_F_000 1118
_exptl_crystal_size_max 0.11
_exptl_crystal_size_mid 0.10
_exptl_crystal_size_min 0.09
_refine_diff_density_max 1.129
_refine_diff_density_min -0.840
_refine_diff_density_rms 0.159
_refine_ls_extinction_method none
_refine_ls_goodness_of_fit_ref 1.080
_refine_ls_hydrogen_treatment constr
_refine_ls_matrix_type full
_refine_ls_number_parameters 595
_refine_ls_number_reflns 8913
_refine_ls_number_restraints 0
_refine_ls_restrained_S_all 1.080
_refine_ls_R_factor_all 0.0824
_refine_ls_R_factor_gt 0.0534
_refine_ls_shift/su_max 0.000
_refine_ls_shift/su_mean 0.000
_refine_ls_structure_factor_coef Fsqd
_refine_ls_weighting_details 'calc w=1/[\s^2^(Fo^2^)+(0.0725P)^2^+3.6344P] where P=(Fo^2^+2Fc^2^)/3'
_refine_ls_weighting_scheme calc
_refine_ls_wR_factor_gt 0.1305
_refine_ls_wR_factor_ref 0.1574
_reflns_number_gt 6370
_reflns_number_total 8913
_reflns_threshold_expression >2sigma(I)
_cod_data_source_file d3dt02749j2.cif
_cod_data_source_block CP_1
_cod_depositor_comments
;
The following automatic conversions were performed:

data item '_symmetry_cell_setting' value 'Triclinic' was changed to
'triclinic' in accordance with the
/home/data/users/saulius/crontab/automatic-downloads/rss-feeds/RSC/lib/dictionaries/cif_core.dic
dictionary named 'cif_core.dic' version 2.4.2 last updated on
2011-04-26.

Automatic conversion script
Id: cif_fix_values 8170 2020-07-09 18:12:32Z antanas 
;
_cod_database_code 7714044

loop_
_symmetry_equiv_pos_as_xyz
'x, y, z'
'-x, -y, -z'

loop_
_atom_site_label
_atom_site_type_symbol
_atom_site_fract_x
_atom_site_fract_y
_atom_site_fract_z
_atom_site_U_iso_or_equiv
_atom_site_adp_type
_atom_site_occupancy
_atom_site_symmetry_multiplicity
_atom_site_calc_flag
_atom_site_refinement_flags
_atom_site_disorder_assembly
_atom_site_disorder_group
Cu1 Cu 0.46950(7) -0.49417(4) 0.42432(3) 0.02199(15) Uani 1 1 d . . .
N1 N 0.4221(5) -0.4817(3) 0.2973(2) 0.0257(9) Uani 1 1 d . . .
O1 O 0.7010(4) -0.4267(2) 0.44428(19) 0.0359(9) Uani 1 1 d . . .
C1 C 0.4389(7) -0.4062(3) 0.2717(3) 0.0336(12) Uani 1 1 d . . .
H1A H 0.4659 -0.3612 0.3088 0.040 Uiso 1 1 calc R . .
O1W O 0.5822(4) 0.0943(2) 0.48917(19) 0.0301(8) Uani 1 1 d . . .
H1WA H 0.5122 0.0951 0.5176 0.036 Uiso 1 1 d R . .
H1WB H 0.6766 0.0989 0.5199 0.036 Uiso 1 1 d R . .
Cu2 Cu 0.41631(7) -0.00826(4) 0.22087(3) 0.02751(17) Uani 1 1 d . . .
O2 O 0.7533(4) -0.4377(2) 0.57433(19) 0.0337(8) Uani 1 1 d . . .
N2 N 0.3247(6) -0.0834(3) 0.1088(3) 0.0406(12) Uani 1 1 d . . .
C2 C 0.4177(7) -0.3922(3) 0.1926(3) 0.0343(12) Uani 1 1 d . . .
H2A H 0.4307 -0.3387 0.1772 0.041 Uiso 1 1 calc R . .
O2W O 0.4324(6) -0.2356(3) -0.1389(3) 0.0653(14) Uani 1 1 d . . .
H2WA H 0.4336 -0.2635 -0.1803 0.078 Uiso 1 1 d R . .
H2WB H 0.4395 -0.1860 -0.1501 0.078 Uiso 1 1 d R . .
Cu3 Cu 0.50727(7) 0.04480(4) 0.36895(3) 0.02343(16) Uani 1 1 d . . .
O3 O 1.3982(5) -0.3958(2) 0.4494(2) 0.0353(9) Uani 1 1 d . . .
N3 N 0.2505(5) -0.4908(3) -0.0039(2) 0.0297(10) Uani 1 1 d . . .
H3A H 0.1830 -0.5310 0.0110 0.036 Uiso 1 1 calc R . .
C3 C 0.3769(6) -0.4583(3) 0.1366(3) 0.0304(11) Uani 1 1 d . . .
O3W O 0.6782(6) -0.2845(3) -0.0389(3) 0.0711(15) Uani 1 1 d . . .
H3WA H 0.7758 -0.2921 -0.0283 0.085 Uiso 1 1 d R . .
H3WB H 0.6268 -0.3081 -0.0055 0.085 Uiso 1 1 d R . .
O4 O 1.4491(5) -0.4059(2) 0.57960(19) 0.0334(8) Uani 1 1 d . . .
C4 C 0.3574(6) -0.5364(3) 0.1625(3) 0.0304(11) Uani 1 1 d . . .
H4A H 0.3280 -0.5825 0.1267 0.036 Uiso 1 1 calc R . .
N4 N 0.1753(5) -0.3432(3) -0.0768(2) 0.0315(10) Uani 1 1 d . . .
H4B H 0.2675 -0.3127 -0.0835 0.038 Uiso 1 1 calc R . .
O5 O 0.5864(4) -0.0562(2) 0.3905(2) 0.0324(8) Uani 1 1 d . . .
C5 C 0.3823(6) -0.5449(3) 0.2428(3) 0.0299(11) Uani 1 1 d . . .
H5A H 0.3706 -0.5978 0.2597 0.036 Uiso 1 1 calc R . .
O6 O 0.5438(5) -0.0893(2) 0.2614(2) 0.0393(9) Uani 1 1 d . . .
C6 C 0.3679(6) -0.4398(3) 0.0519(3) 0.0318(12) Uani 1 1 d . . .
O7 O 1.2850(4) -0.0167(2) 0.3815(2) 0.0316(8) Uani 1 1 d . . .
C7 C 0.2317(6) -0.4812(3) -0.0887(3) 0.0292(11) Uani 1 1 d . . .
H7A H 0.3415 -0.4552 -0.0981 0.035 Uiso 1 1 calc R . .
O8 O 1.2193(4) -0.0719(2) 0.2574(2) 0.0353(9) Uani 1 1 d . . .
C8 C 0.1719(7) -0.5668(4) -0.1341(3) 0.0351(12) Uani 1 1 d . . .
H8A H 0.2535 -0.5985 -0.1174 0.042 Uiso 1 1 calc R . .
H8B H 0.0682 -0.5958 -0.1217 0.042 Uiso 1 1 calc R . .
O9 O 0.3072(5) 0.0832(2) 0.2045(2) 0.0362(9) Uani 1 1 d . . .
C9 C 0.1457(7) -0.5603(4) -0.2228(3) 0.0394(13) Uani 1 1 d . . .
H9A H 0.2519 -0.5369 -0.2358 0.047 Uiso 1 1 calc R . .
H9B H 0.1016 -0.6151 -0.2497 0.047 Uiso 1 1 calc R . .
O10 O 0.4127(4) 0.1342(2) 0.3300(2) 0.0324(8) Uani 1 1 d . . .
C10 C 0.0273(7) -0.5072(4) -0.2510(3) 0.0382(13) Uani 1 1 d . . .
H10A H -0.0817 -0.5329 -0.2421 0.046 Uiso 1 1 calc R . .
H10B H 0.0166 -0.5023 -0.3072 0.046 Uiso 1 1 calc R . .
O11 O 0.6239(4) 0.0677(3) 0.2082(2) 0.0398(9) Uani 1 1 d . . .
C11 C 0.0903(7) -0.4219(3) -0.2072(3) 0.0346(12) Uani 1 1 d . . .
H11A H 0.0113 -0.3891 -0.2253 0.042 Uiso 1 1 calc R . .
H11B H 0.1952 -0.3948 -0.2196 0.042 Uiso 1 1 calc R . .
O12 O 0.7171(4) 0.0929(2) 0.33906(19) 0.0290(8) Uani 1 1 d . . .
C12 C 0.1150(6) -0.4254(3) -0.1175(3) 0.0304(11) Uani 1 1 d . . .
H12A H 0.0066 -0.4502 -0.1060 0.036 Uiso 1 1 calc R . .
O13 O 0.4676(5) -0.3790(3) 0.0370(2) 0.0448(11) Uani 1 1 d . . .
C13 C 0.0946(6) -0.3133(3) -0.0300(3) 0.0294(11) Uani 1 1 d . . .
O14 O -0.0431(5) -0.3505(2) -0.0195(2) 0.0383(9) Uani 1 1 d . . .
C14 C 0.1796(6) -0.2296(3) 0.0135(3) 0.0315(12) Uani 1 1 d . . .
C15 C 0.3489(7) -0.2023(4) 0.0377(3) 0.0453(15) Uani 1 1 d . . .
H15A H 0.4181 -0.2323 0.0224 0.054 Uiso 1 1 calc R . .
C16 C 0.4159(7) -0.1288(4) 0.0856(4) 0.0476(16) Uani 1 1 d . . .
H16A H 0.5310 -0.1109 0.1019 0.057 Uiso 1 1 calc R . .
C17 C 0.1601(7) -0.1083(4) 0.0822(3) 0.0420(14) Uani 1 1 d . . .
H17A H 0.0943 -0.0752 0.0955 0.050 Uiso 1 1 calc R . .
C18 C 0.0837(7) -0.1803(4) 0.0362(3) 0.0396(13) Uani 1 1 d . . .
H18A H -0.0316 -0.1960 0.0202 0.048 Uiso 1 1 calc R . .
C19 C 0.7930(6) -0.4110(3) 0.5116(3) 0.0256(10) Uani 1 1 d . . .
C20 C 0.9636(6) -0.3526(3) 0.5201(3) 0.0275(11) Uani 1 1 d . . .
H20A H 0.9483 -0.2969 0.5276 0.033 Uiso 1 1 calc R . .
C21 C 1.0336(6) -0.3538(3) 0.4467(3) 0.0271(11) Uani 1 1 d . . .
H21A H 0.9542 -0.3434 0.4015 0.032 Uiso 1 1 calc R . .
H21B H 1.0521 -0.4078 0.4366 0.032 Uiso 1 1 calc R . .
C22 C 1.1975(6) -0.2882(3) 0.4574(3) 0.0268(10) Uani 1 1 d . . .
H22A H 1.1761 -0.2341 0.4623 0.032 Uiso 1 1 calc R . .
H22B H 1.2421 -0.2914 0.4106 0.032 Uiso 1 1 calc R . .
C23 C 1.3273(6) -0.2980(3) 0.5299(3) 0.0255(10) Uani 1 1 d . . .
H23A H 1.4206 -0.2491 0.5371 0.031 Uiso 1 1 calc R . .
C24 C 1.2555(6) -0.2993(3) 0.6031(3) 0.0290(11) Uani 1 1 d . . .
H24A H 1.2387 -0.2452 0.6145 0.035 Uiso 1 1 calc R . .
H24B H 1.3348 -0.3108 0.6477 0.035 Uiso 1 1 calc R . .
C25 C 1.0901(6) -0.3638(3) 0.5933(3) 0.0279(11) Uani 1 1 d . . .
H25A H 1.1092 -0.4185 0.5889 0.033 Uiso 1 1 calc R . .
H25B H 1.0454 -0.3593 0.6398 0.033 Uiso 1 1 calc R . .
C26 C 1.3953(6) -0.3728(3) 0.5190(3) 0.0250(10) Uani 1 1 d . . .
C27 C 0.5981(6) -0.1001(3) 0.3327(3) 0.0318(12) Uani 1 1 d . . .
C28 C 0.6784(6) -0.1716(3) 0.3513(3) 0.0364(13) Uani 1 1 d . . .
H28A H 0.5932 -0.2175 0.3629 0.044 Uiso 1 1 calc R . .
C29 C 0.7376(7) -0.2017(4) 0.2812(4) 0.0428(14) Uani 1 1 d . . .
H29A H 0.7644 -0.2543 0.2913 0.051 Uiso 1 1 calc R . .
H29B H 0.6481 -0.2104 0.2344 0.051 Uiso 1 1 calc R . .
C30 C 0.8882(6) -0.1414(4) 0.2658(3) 0.0371(13) Uani 1 1 d . . .
H30A H 0.8578 -0.0911 0.2492 0.045 Uiso 1 1 calc R . .
H30B H 0.9253 -0.1648 0.2232 0.045 Uiso 1 1 calc R . .
C31 C 1.0307(6) -0.1207(3) 0.3390(3) 0.0304(11) Uani 1 1 d . . .
H31A H 1.0572 -0.1731 0.3532 0.036 Uiso 1 1 calc R . .
C32 C 1.1893(6) -0.0653(3) 0.3244(3) 0.0284(11) Uani 1 1 d . . .
C33 C 0.9723(6) -0.0887(4) 0.4088(3) 0.0333(12) Uani 1 1 d . . .
H33A H 1.0622 -0.0787 0.4555 0.040 Uiso 1 1 calc R . .
H33B H 0.9435 -0.0369 0.3975 0.040 Uiso 1 1 calc R . .
C34 C 0.8218(7) -0.1506(4) 0.4248(4) 0.0409(14) Uani 1 1 d . . .
H34A H 0.7846 -0.1278 0.4677 0.049 Uiso 1 1 calc R . .
H34B H 0.8536 -0.2007 0.4410 0.049 Uiso 1 1 calc R . .
C35 C 0.3272(6) 0.1359(3) 0.2617(3) 0.0279(11) Uani 1 1 d . . .
C36 C 0.2484(6) 0.2084(3) 0.2469(3) 0.0328(12) Uani 1 1 d . . .
H36A H 0.3345 0.2553 0.2377 0.039 Uiso 1 1 calc R . .
C37 C 0.1037(6) 0.1925(4) 0.1737(3) 0.0388(13) Uani 1 1 d . . .
H37A H 0.0752 0.2443 0.1612 0.047 Uiso 1 1 calc R . .
H37B H 0.1398 0.1724 0.1292 0.047 Uiso 1 1 calc R . .
C38 C -0.0498(7) 0.1308(4) 0.1850(3) 0.0366(13) Uani 1 1 d . . .
H38A H -0.0262 0.0770 0.1906 0.044 Uiso 1 1 calc R . .
H38B H -0.1391 0.1264 0.1387 0.044 Uiso 1 1 calc R . .
C39 C -0.1051(6) 0.1563(4) 0.2576(3) 0.0336(12) Uani 1 1 d . . .
H39A H -0.1279 0.2106 0.2490 0.040 Uiso 1 1 calc R . .
C40 C 0.0377(6) 0.1689(3) 0.3312(3) 0.0299(11) Uani 1 1 d . . .
H40A H 0.0014 0.1866 0.3767 0.036 Uiso 1 1 calc R . .
H40B H 0.0676 0.1170 0.3412 0.036 Uiso 1 1 calc R . .
C41 C 0.1897(6) 0.2335(3) 0.3197(3) 0.0364(13) Uani 1 1 d . . .
H41A H 0.2791 0.2396 0.3663 0.044 Uiso 1 1 calc R . .
H41B H 0.1619 0.2863 0.3134 0.044 Uiso 1 1 calc R . .
C42 C 0.7347(6) 0.1001(3) 0.2695(3) 0.0274(11) Uani 1 1 d . . .

loop_
_atom_site_aniso_label
_atom_site_aniso_U_11
_atom_site_aniso_U_22
_atom_site_aniso_U_33
_atom_site_aniso_U_23
_atom_site_aniso_U_13
_atom_site_aniso_U_12
Cu1 0.0220(3) 0.0234(3) 0.0196(3) 0.0020(2) 0.0030(2) 0.0053(2)
N1 0.023(2) 0.026(2) 0.0255(19) 0.0048(17) 0.0043(16) 0.0027(17)
O1 0.0266(18) 0.049(2) 0.0231(17) 0.0042(16) 0.0005(15) -0.0040(17)
C1 0.039(3) 0.030(3) 0.030(3) 0.003(2) 0.005(2) 0.005(2)
O1W 0.0314(19) 0.031(2) 0.0235(16) -0.0018(14) 0.0040(14) 0.0016(15)
Cu2 0.0234(3) 0.0318(4) 0.0260(3) -0.0034(2) 0.0053(2) 0.0047(3)
O2 0.0296(19) 0.043(2) 0.0244(17) 0.0060(15) 0.0037(14) 0.0023(16)
N2 0.037(3) 0.049(3) 0.032(2) -0.009(2) 0.003(2) 0.008(2)
C2 0.040(3) 0.028(3) 0.029(3) 0.006(2) 0.003(2) 0.002(2)
O2W 0.066(3) 0.064(3) 0.062(3) -0.001(2) 0.025(2) 0.000(3)
Cu3 0.0212(3) 0.0246(3) 0.0241(3) 0.0005(2) 0.0049(2) 0.0053(2)
O3 0.047(2) 0.035(2) 0.0272(18) 0.0017(15) 0.0092(16) 0.0164(18)
N3 0.032(2) 0.035(3) 0.0193(19) 0.0026(17) 0.0028(17) 0.0048(19)
C3 0.026(3) 0.037(3) 0.024(2) 0.008(2) 0.000(2) 0.005(2)
O3W 0.062(3) 0.075(4) 0.087(4) 0.032(3) 0.036(3) 0.019(3)
O4 0.043(2) 0.037(2) 0.0229(17) 0.0030(15) 0.0051(15) 0.0179(18)
C4 0.033(3) 0.030(3) 0.024(2) -0.003(2) 0.002(2) 0.004(2)
N4 0.031(2) 0.033(3) 0.029(2) -0.0012(18) 0.0079(18) 0.0040(19)
O5 0.034(2) 0.034(2) 0.0334(19) 0.0066(16) 0.0119(15) 0.0137(16)
C5 0.035(3) 0.026(3) 0.028(2) 0.002(2) 0.006(2) 0.004(2)
O6 0.036(2) 0.040(2) 0.040(2) -0.0093(17) 0.0016(17) 0.0124(18)
C6 0.029(3) 0.039(3) 0.025(2) 0.003(2) 0.009(2) 0.002(2)
O7 0.0237(17) 0.039(2) 0.0299(18) -0.0005(15) 0.0068(14) 0.0034(15)
C7 0.030(3) 0.038(3) 0.022(2) 0.003(2) 0.008(2) 0.010(2)
O8 0.0321(19) 0.039(2) 0.0305(18) -0.0012(16) 0.0077(15) 0.0010(16)
C8 0.039(3) 0.040(3) 0.027(2) 0.002(2) 0.005(2) 0.014(2)
O9 0.037(2) 0.041(2) 0.0293(18) 0.0020(16) 0.0052(16) 0.0105(17)
C9 0.046(3) 0.044(4) 0.027(3) -0.002(2) 0.005(2) 0.014(3)
O10 0.0329(19) 0.035(2) 0.0305(18) -0.0004(15) 0.0041(15) 0.0130(16)
C10 0.045(3) 0.041(3) 0.025(2) -0.001(2) 0.003(2) 0.009(3)
O11 0.030(2) 0.055(3) 0.0296(19) -0.0016(17) 0.0063(16) 0.0016(18)
C11 0.045(3) 0.036(3) 0.025(2) 0.004(2) 0.006(2) 0.016(3)
O12 0.0257(17) 0.032(2) 0.0274(17) -0.0009(14) 0.0072(14) 0.0035(15)
C12 0.030(3) 0.037(3) 0.023(2) 0.000(2) 0.005(2) 0.006(2)
O13 0.039(2) 0.055(3) 0.0269(18) 0.0115(17) 0.0023(16) -0.0112(19)
C13 0.029(3) 0.036(3) 0.023(2) 0.005(2) 0.008(2) 0.007(2)
O14 0.037(2) 0.036(2) 0.042(2) 0.0003(17) 0.0140(17) 0.0042(17)
C14 0.032(3) 0.038(3) 0.020(2) 0.000(2) 0.002(2) 0.005(2)
C15 0.035(3) 0.056(4) 0.043(3) -0.015(3) 0.010(3) 0.008(3)
C16 0.027(3) 0.061(4) 0.048(3) -0.019(3) 0.008(3) -0.002(3)
C17 0.043(3) 0.052(4) 0.031(3) -0.005(3) 0.002(2) 0.018(3)
C18 0.034(3) 0.053(4) 0.030(3) -0.004(2) 0.002(2) 0.013(3)
C19 0.027(2) 0.026(3) 0.026(2) 0.0044(19) 0.008(2) 0.009(2)
C20 0.026(2) 0.029(3) 0.026(2) 0.001(2) 0.005(2) 0.004(2)
C21 0.025(2) 0.029(3) 0.027(2) 0.006(2) 0.007(2) 0.005(2)
C22 0.028(3) 0.023(3) 0.032(2) 0.006(2) 0.011(2) 0.007(2)
C23 0.020(2) 0.023(3) 0.030(2) 0.001(2) 0.0005(19) 0.0043(19)
C24 0.024(2) 0.029(3) 0.032(2) -0.003(2) 0.003(2) 0.006(2)
C25 0.028(3) 0.031(3) 0.025(2) 0.002(2) 0.006(2) 0.007(2)
C26 0.022(2) 0.027(3) 0.026(2) 0.004(2) 0.0057(19) 0.005(2)
C27 0.023(2) 0.023(3) 0.048(3) -0.001(2) 0.014(2) 0.000(2)
C28 0.023(3) 0.029(3) 0.059(3) 0.005(3) 0.015(2) 0.006(2)
C29 0.025(3) 0.032(3) 0.071(4) -0.009(3) 0.010(3) 0.007(2)
C30 0.025(3) 0.036(3) 0.048(3) -0.009(2) 0.006(2) 0.006(2)
C31 0.024(2) 0.028(3) 0.040(3) 0.006(2) 0.007(2) 0.007(2)
C32 0.027(3) 0.027(3) 0.031(3) 0.002(2) 0.004(2) 0.009(2)
C33 0.024(3) 0.039(3) 0.037(3) 0.006(2) 0.008(2) 0.007(2)
C34 0.032(3) 0.046(4) 0.052(3) 0.018(3) 0.019(3) 0.015(3)
C35 0.017(2) 0.032(3) 0.035(3) 0.003(2) 0.010(2) 0.001(2)
C36 0.025(3) 0.029(3) 0.044(3) 0.012(2) 0.007(2) 0.007(2)
C37 0.026(3) 0.053(4) 0.043(3) 0.020(3) 0.010(2) 0.016(3)
C38 0.029(3) 0.049(4) 0.031(3) 0.010(2) 0.006(2) 0.010(2)
C39 0.028(3) 0.033(3) 0.039(3) 0.003(2) 0.006(2) 0.006(2)
C40 0.022(2) 0.036(3) 0.033(3) -0.001(2) 0.008(2) 0.009(2)
C41 0.025(3) 0.028(3) 0.056(3) 0.000(2) 0.006(2) 0.010(2)
C42 0.024(2) 0.030(3) 0.030(2) 0.004(2) 0.007(2) 0.010(2)

loop_
_atom_type_symbol
_atom_type_description
_atom_type_scat_dispersion_real
_atom_type_scat_dispersion_imag
_atom_type_scat_source
C C 0.0033 0.0016 'International Tables Vol C Tables 4.2.6.8 and 6.1.1.4'
H H 0.0000 0.0000 'International Tables Vol C Tables 4.2.6.8 and 6.1.1.4'
N N 0.0061 0.0033 'International Tables Vol C Tables 4.2.6.8 and 6.1.1.4'
O O 0.0106 0.0060 'International Tables Vol C Tables 4.2.6.8 and 6.1.1.4'
Cu Cu 0.3201 1.2651 'International Tables Vol C Tables 4.2.6.8 and 6.1.1.4'

loop_
_geom_angle_atom_site_label_1
_geom_angle_atom_site_label_2
_geom_angle_atom_site_label_3
_geom_angle
_geom_angle_site_symmetry_1
_geom_angle_site_symmetry_3
_geom_angle_publ_flag
O3 Cu1 O4 169.33(14) 1_455 2_746 ?
O3 Cu1 O2 89.50(16) 1_455 2_646 ?
O4 Cu1 O2 89.83(16) 2_746 2_646 ?
O3 Cu1 O1 89.12(17) 1_455 . ?
O4 Cu1 O1 89.59(17) 2_746 . ?
O2 Cu1 O1 169.44(14) 2_646 . ?
O3 Cu1 N1 94.59(15) 1_455 . ?
O4 Cu1 N1 96.07(15) 2_746 . ?
O2 Cu1 N1 96.51(14) 2_646 . ?
O1 Cu1 N1 94.04(14) . . ?
O3 Cu1 Cu1 84.79(10) 1_455 2_646 ?
O4 Cu1 Cu1 84.55(10) 2_746 2_646 ?
O2 Cu1 Cu1 84.59(10) 2_646 2_646 ?
O1 Cu1 Cu1 84.86(10) . 2_646 ?
N1 Cu1 Cu1 178.74(12) . 2_646 ?
C5 N1 C1 117.1(4) . . ?
C5 N1 Cu1 124.1(3) . . ?
C1 N1 Cu1 118.8(3) . . ?
C19 O1 Cu1 122.7(3) . . ?
N1 C1 C2 122.8(5) . . ?
O9 Cu2 O11 88.48(17) . . ?
O9 Cu2 O6 167.44(15) . . ?
O11 Cu2 O6 89.68(17) . . ?
O9 Cu2 O8 88.62(16) . 1_455 ?
O11 Cu2 O8 167.24(15) . 1_455 ?
O6 Cu2 O8 90.47(17) . 1_455 ?
O9 Cu2 N2 103.51(17) . . ?
O11 Cu2 N2 104.04(17) . . ?
O6 Cu2 N2 88.99(17) . . ?
O8 Cu2 N2 88.72(17) 1_455 . ?
O9 Cu2 Cu3 86.89(10) . . ?
O11 Cu2 Cu3 86.35(10) . . ?
O6 Cu2 Cu3 80.60(11) . . ?
O8 Cu2 Cu3 81.09(10) 1_455 . ?
N2 Cu2 Cu3 165.31(14) . . ?
C19 O2 Cu1 122.7(3) . 2_646 ?
C16 N2 C17 117.5(5) . . ?
C16 N2 Cu2 119.8(4) . . ?
C17 N2 Cu2 117.3(4) . . ?
C3 C2 C1 119.5(5) . . ?
O10 Cu3 O12 92.19(15) . . ?
O10 Cu3 O5 170.16(15) . . ?
O12 Cu3 O5 88.20(15) . . ?
O10 Cu3 O7 89.49(16) . 1_455 ?
O12 Cu3 O7 169.78(14) . 1_455 ?
O5 Cu3 O7 88.43(15) . 1_455 ?
O10 Cu3 O1W 95.29(14) . . ?
O12 Cu3 O1W 96.88(13) . . ?
O5 Cu3 O1W 94.42(14) . . ?
O7 Cu3 O1W 93.00(14) 1_455 . ?
O10 Cu3 Cu2 82.19(10) . . ?
O12 Cu3 Cu2 82.21(10) . . ?
O5 Cu3 Cu2 88.13(10) . . ?
O7 Cu3 Cu2 88.03(10) 1_455 . ?
O1W Cu3 Cu2 177.27(10) . . ?
C26 O3 Cu1 122.9(3) . 1_655 ?
C6 N3 C7 123.4(4) . . ?
C4 C3 C2 117.9(4) . . ?
C4 C3 C6 124.4(5) . . ?
C2 C3 C6 117.6(5) . . ?
C26 O4 Cu1 123.1(3) . 2_746 ?
C3 C4 C5 118.8(5) . . ?
C13 N4 C12 123.0(4) . . ?
C27 O5 Cu3 118.3(3) . . ?
N1 C5 C4 123.8(5) . . ?
C27 O6 Cu2 127.1(3) . . ?
O13 C6 N3 123.4(5) . . ?
O13 C6 C3 118.8(5) . . ?
N3 C6 C3 117.9(5) . . ?
C32 O7 Cu3 118.8(3) . 1_655 ?
N3 C7 C12 111.7(4) . . ?
N3 C7 C8 109.3(4) . . ?
C12 C7 C8 111.9(4) . . ?
C32 O8 Cu2 127.0(3) . 1_655 ?
C9 C8 C7 111.4(5) . . ?
C35 O9 Cu2 119.1(3) . . ?
C10 C9 C8 111.4(5) . . ?
C35 O10 Cu3 126.1(3) . . ?
C9 C10 C11 110.4(4) . . ?
C42 O11 Cu2 119.1(3) . . ?
C10 C11 C12 112.2(5) . . ?
C42 O12 Cu3 125.1(3) . . ?
N4 C12 C11 111.3(4) . . ?
N4 C12 C7 111.9(4) . . ?
C11 C12 C7 109.8(4) . . ?
O14 C13 N4 123.7(5) . . ?
O14 C13 C14 119.3(5) . . ?
N4 C13 C14 116.9(4) . . ?
C15 C14 C18 117.4(5) . . ?
C15 C14 C13 122.9(5) . . ?
C18 C14 C13 119.4(5) . . ?
C14 C15 C16 119.0(6) . . ?
N2 C16 C15 123.3(5) . . ?
N2 C17 C18 123.0(6) . . ?
C17 C18 C14 119.6(5) . . ?
O1 C19 O2 125.1(5) . . ?
O1 C19 C20 117.7(4) . . ?
O2 C19 C20 117.2(4) . . ?
C21 C20 C19 113.7(4) . . ?
C21 C20 C25 110.8(4) . . ?
C19 C20 C25 113.4(4) . . ?
C20 C21 C22 110.4(4) . . ?
C21 C22 C23 112.8(4) . . ?
C26 C23 C24 112.4(4) . . ?
C26 C23 C22 112.2(4) . . ?
C24 C23 C22 109.9(4) . . ?
C23 C24 C25 112.5(4) . . ?
C20 C25 C24 111.6(4) . . ?
O4 C26 O3 124.5(5) . . ?
O4 C26 C23 117.8(4) . . ?
O3 C26 C23 117.6(4) . . ?
O6 C27 O5 124.0(5) . . ?
O6 C27 C28 118.7(5) . . ?
O5 C27 C28 117.3(5) . . ?
C27 C28 C29 112.2(5) . . ?
C27 C28 C34 112.1(5) . . ?
C29 C28 C34 110.3(4) . . ?
C30 C29 C28 112.3(5) . . ?
C29 C30 C31 111.9(5) . . ?
C32 C31 C30 113.6(4) . . ?
C32 C31 C33 113.8(4) . . ?
C30 C31 C33 110.3(4) . . ?
O8 C32 O7 124.2(5) . . ?
O8 C32 C31 117.8(4) . . ?
O7 C32 C31 117.9(4) . . ?
C34 C33 C31 111.1(5) . . ?
C33 C34 C28 111.5(5) . . ?
O10 C35 O9 124.7(5) . . ?
O10 C35 C36 117.0(5) . . ?
O9 C35 C36 118.3(4) . . ?
C35 C36 C41 111.0(4) . . ?
C35 C36 C37 113.4(5) . . ?
C41 C36 C37 109.8(4) . . ?
C38 C37 C36 113.1(4) . . ?
C37 C38 C39 111.2(5) . . ?
C42 C39 C38 114.1(5) 1_455 . ?
C42 C39 C40 112.7(4) 1_455 . ?
C38 C39 C40 110.6(4) . . ?
C41 C40 C39 110.7(4) . . ?
C40 C41 C36 110.9(4) . . ?
O12 C42 O11 124.6(5) . . ?
O12 C42 C39 117.5(4) . 1_655 ?
O11 C42 C39 117.7(4) . 1_655 ?

loop_
_geom_bond_atom_site_label_1
_geom_bond_atom_site_label_2
_geom_bond_distance
_geom_bond_site_symmetry_2
_geom_bond_publ_flag
Cu1 O3 1.950(4) 1_455 ?
Cu1 O4 1.957(4) 2_746 ?
Cu1 O2 1.970(4) 2_646 ?
Cu1 O1 1.976(3) . ?
Cu1 N1 2.184(4) . ?
Cu1 Cu1 2.5935(10) 2_646 ?
N1 C5 1.331(6) . ?
N1 C1 1.336(7) . ?
O1 C19 1.245(6) . ?
C1 C2 1.382(7) . ?
O1W Cu3 2.134(3) . ?
Cu2 O9 1.964(4) . ?
Cu2 O11 1.973(4) . ?
Cu2 O6 1.981(4) . ?
Cu2 O8 1.995(4) 1_455 ?
Cu2 N2 2.180(4) . ?
Cu2 Cu3 2.5933(8) . ?
O2 C19 1.269(6) . ?
O2 Cu1 1.970(4) 2_646 ?
N2 C16 1.315(8) . ?
N2 C17 1.335(7) . ?
C2 C3 1.383(8) . ?
Cu3 O10 1.932(4) . ?
Cu3 O12 1.956(3) . ?
Cu3 O5 1.976(4) . ?
Cu3 O7 1.984(3) 1_455 ?
O3 C26 1.266(6) . ?
O3 Cu1 1.950(4) 1_655 ?
N3 C6 1.346(6) . ?
N3 C7 1.466(6) . ?
C3 C4 1.377(7) . ?
C3 C6 1.502(7) . ?
O4 C26 1.255(6) . ?
O4 Cu1 1.957(4) 2_746 ?
C4 C5 1.382(7) . ?
N4 C13 1.324(7) . ?
N4 C12 1.455(7) . ?
O5 C27 1.263(6) . ?
O6 C27 1.262(7) . ?
C6 O13 1.233(6) . ?
O7 C32 1.270(6) . ?
O7 Cu3 1.984(3) 1_655 ?
C7 C12 1.534(7) . ?
C7 C8 1.536(7) . ?
O8 C32 1.249(6) . ?
O8 Cu2 1.995(4) 1_655 ?
C8 C9 1.520(7) . ?
O9 C35 1.266(6) . ?
C9 C10 1.509(8) . ?
O10 C35 1.259(6) . ?
C10 C11 1.521(8) . ?
O11 C42 1.273(6) . ?
C11 C12 1.534(7) . ?
O12 C42 1.254(6) . ?
C13 O14 1.241(6) . ?
C13 C14 1.514(7) . ?
C14 C15 1.370(8) . ?
C14 C18 1.389(8) . ?
C15 C16 1.395(8) . ?
C17 C18 1.368(8) . ?
C19 C20 1.519(7) . ?
C20 C21 1.519(7) . ?
C20 C25 1.529(6) . ?
C21 C22 1.529(7) . ?
C22 C23 1.530(6) . ?
C23 C26 1.518(7) . ?
C23 C24 1.519(7) . ?
C24 C25 1.530(7) . ?
C27 C28 1.520(7) . ?
C28 C29 1.528(8) . ?
C28 C34 1.535(8) . ?
C29 C30 1.508(8) . ?
C30 C31 1.527(7) . ?
C31 C32 1.519(7) . ?
C31 C33 1.531(7) . ?
C33 C34 1.524(7) . ?
C35 C36 1.520(7) . ?
C36 C41 1.537(8) . ?
C36 C37 1.538(7) . ?
C37 C38 1.513(8) . ?
C38 C39 1.518(8) . ?
C39 C42 1.518(7) 1_455 ?
C39 C40 1.538(7) . ?
C40 C41 1.528(7) . ?
C42 C39 1.518(7) 1_655 ?
